data_4341746
loop_
_publ_author_name
'Buitrago, Elina'
'Vuillamy, Alexandra'
'Boumendjel, Ahc\`ene'
'Yi, Wei'
'Gellon, Gis\`ele'
'Hardr\'e, Renaud'
'Philouze, Christian'
'Serratrice, Guy'
'Jamet, H\'el\`ene'
'R\'eglier, Marius'
'Belle, Catherine'

_publ_section_title
;
 Exploring the Interaction of N/S Compounds with a Dicopper Center:
 Tyrosinase Inhibition and Model Studies
;
_journal_name_full 'Inorganic Chemistry'
_journal_page_first 141121084717003
_journal_paper_doi 10.1021/ic501829s
_journal_year 2014
_chemical_formula_moiety 'C33 H33 Cl Cu2 N6 O5, Cl O4, C4 H8 O, H2 O'
_chemical_formula_sum 'C37 H43 Cl2 Cu2 N6 O11'
_chemical_formula_weight 945.75
_chemical_name_systematic
;
 ? 
;
_space_group_crystal_system triclinic
_space_group_IT_number 2
_space_group_name_Hall '-P 1'
_space_group_name_H-M_alt 'P -1'
_symmetry_space_group_name_Hall '-P 1'
_symmetry_space_group_name_H-M 'P -1'
_atom_sites_solution_hydrogens geom
_atom_sites_solution_primary direct
_atom_sites_solution_secondary difmap
_audit_creation_date 2013-12-16
_audit_creation_method
;
  Olex2 1.1
  (compiled Sep 28 2011 20:36:17, GUI svn.r3906)
;
_cell_angle_alpha 98.744(5)
_cell_angle_beta 107.054(5)
_cell_angle_gamma 108.745(5)
_cell_formula_units_Z 2
_cell_length_a 10.409(5)
_cell_length_b 14.377(5)
_cell_length_c 15.537(5)
_cell_measurement_temperature 200
_cell_volume 2025.6(14)
_computing_cell_refinement 'Bruker Enraf Nonius kappa CCD'
_computing_data_collection Collect
_computing_data_reduction EvalCCD
_computing_molecular_graphics
;
O. V. Dolomanov, L. J. Bourhis, R. J. Gildea, J. A. K. Howard and H. Puschmann,
OLEX2: a complete structure solution, refinement and analysis program.
J. Appl. Cryst. (2009). 42, 339-341.
;
_computing_publication_material
;
O. V. Dolomanov, L. J. Bourhis, R. J. Gildea, J. A. K. Howard and H. Puschmann,
OLEX2: a complete structure solution, refinement and analysis program.
J. Appl. Cryst. (2009). 42, 339-341.
;
_computing_structure_refinement
;
SHELXL, G.M. Sheldrick, Acta Cryst.
(2008). A64, 112-122
;
_computing_structure_solution 'SHELXS-97 (Sheldrick, 1990)'
_diffrn_ambient_temperature 200
_diffrn_detector 'CCD area detector'
_diffrn_detector_type KappaCCD
_diffrn_measured_fraction_theta_full 0.982
_diffrn_measured_fraction_theta_max 0.982
_diffrn_measurement_device_type 'Bruker-AXS-enraf-nonius KappaCCD'
_diffrn_measurement_method 'Phi and omega scans'
_diffrn_radiation_detector CCD
_diffrn_radiation_monochromator graphite
_diffrn_radiation_probe x-ray
_diffrn_radiation_type MoK\a
_diffrn_radiation_wavelength 0.71073
_diffrn_reflns_av_R_equivalents 0.0624
_diffrn_reflns_av_unetI/netI 0.0746
_diffrn_reflns_limit_h_max 12
_diffrn_reflns_limit_h_min -12
_diffrn_reflns_limit_k_max 17
_diffrn_reflns_limit_k_min -17
_diffrn_reflns_limit_l_max 18
_diffrn_reflns_limit_l_min -18
_diffrn_reflns_number 25222
_diffrn_reflns_theta_full 25.03
_diffrn_reflns_theta_max 25.03
_diffrn_reflns_theta_min 2.22
_diffrn_source 'Enraf Nonius FR590'
_diffrn_source_target Mo
_diffrn_source_type 'fine-focus sealed tube'
_exptl_absorpt_coefficient_mu 1.248
_exptl_absorpt_correction_T_max 1
_exptl_absorpt_correction_T_min 0.678846
_exptl_absorpt_correction_type multi-scan
_exptl_absorpt_process_details
;
SADABS-2004/1 (Bruker,2004) was used for absorption correction.
R(int) was 0.1264 before and 0.0620 after correction.
The Ratio of minimum to maximum transmission is 0.6788.
The \l/2 correction factor is 0.0015.
;
_exptl_crystal_colour green
_exptl_crystal_colour_primary green
_exptl_crystal_density_diffrn 1.551
_exptl_crystal_density_method 'not measured'
_exptl_crystal_description plate
_exptl_crystal_F_000 974
_exptl_crystal_size_max 0.38
_exptl_crystal_size_mid 0.26
_exptl_crystal_size_min 0.06
_refine_diff_density_max 1.524
_refine_diff_density_min -0.885
_refine_diff_density_rms 0.168
_refine_ls_extinction_method none
_refine_ls_goodness_of_fit_ref 1.139
_refine_ls_hydrogen_treatment constr
_refine_ls_matrix_type full
_refine_ls_number_parameters 546
_refine_ls_number_reflns 7039
_refine_ls_number_restraints 109
_refine_ls_restrained_S_all 1.150
_refine_ls_R_factor_all 0.1296
_refine_ls_R_factor_gt 0.0928
_refine_ls_shift/su_max 0.001
_refine_ls_shift/su_mean 0.000
_refine_ls_structure_factor_coef Fsqd
_refine_ls_weighting_details 'calc w=1/[\s^2^(Fo^2^)+(0.0838P)^2^+34.5554P] where P=(Fo^2^+2Fc^2^)/3'
_refine_ls_weighting_scheme calc
_refine_ls_wR_factor_gt 0.2573
_refine_ls_wR_factor_ref 0.2775
_reflns_number_gt 5018
_reflns_number_total 7039
_reflns_threshold_expression >2sigma(I)
_cod_data_source_file ic501829s_si_001.cif
_cod_data_source_block sad2
_cod_database_code 4341746

loop_
_space_group_symop_id
_space_group_symop_operation_xyz
1 'x, y, z'
2 '-x, -y, -z'

loop_
_atom_site_label
_atom_site_type_symbol
_atom_site_fract_x
_atom_site_fract_y
_atom_site_fract_z
_atom_site_U_iso_or_equiv
_atom_site_adp_type
_atom_site_occupancy
_atom_site_symmetry_multiplicity
_atom_site_calc_flag
_atom_site_refinement_flags
_atom_site_disorder_assembly
_atom_site_disorder_group
Cu2 Cu 0.74465(13) 0.83087(10) 0.14162(8) 0.0260(3) Uani 1 1 d . . .
Cu1 Cu 0.95003(13) 0.89130(9) 0.39362(8) 0.0233(3) Uani 1 1 d . . .
Cl1 Cl 0.7600(3) 0.9890(2) 0.28668(17) 0.0295(6) Uani 1 1 d . . .
Cl2 Cl 0.3002(6) 0.4071(3) 0.2621(3) 0.0801(14) Uani 1 1 d . . .
O3 O 0.8653(7) 0.9934(5) 0.3789(4) 0.0258(15) Uani 1 1 d . . .
N6 N 1.1454(8) 0.9761(6) 0.3942(5) 0.0246(18) Uani 1 1 d . . .
N1 N 0.8419(9) 0.8292(6) 0.0443(5) 0.0260(18) Uani 1 1 d . . .
O1 O 0.9030(7) 0.8236(5) 0.2413(4) 0.0267(15) Uani 1 1 d . . .
O2 O 0.6704(7) 0.8793(5) 0.2362(5) 0.0276(16) Uani 1 1 d . . .
O5 O 0.6674(9) 1.0392(7) 0.3066(5) 0.042(2) Uani 1 1 d . . .
N3 N 0.6006(10) 0.8550(7) 0.0395(6) 0.032(2) Uani 1 1 d . . .
N4 N 0.6687(9) 0.6618(7) 0.0879(6) 0.032(2) Uani 1 1 d . . .
C1 C 0.9986(10) 0.7868(7) 0.2240(6) 0.023(2) Uani 1 1 d . . .
N2 N 1.0498(9) 0.7977(6) 0.4349(5) 0.0254(18) Uani 1 1 d . . .
C28 C 1.2090(12) 0.8531(9) 0.4668(7) 0.032(2) Uani 1 1 d . . .
H28A H 1.2545 0.8045 0.4535 0.038 Uiso 1 1 calc R . .
H28B H 1.2489 0.8840 0.5352 0.038 Uiso 1 1 calc R . .
O4 O 0.8407(8) 1.0358(6) 0.2317(5) 0.0382(19) Uani 1 1 d . . .
C4 C 1.2015(11) 0.7088(8) 0.1906(7) 0.030(2) Uani 1 1 d . . .
C2 C 1.0567(10) 0.8098(7) 0.1543(7) 0.027(2) Uani 1 1 d . . .
O6 O 0.3838(16) 0.4498(9) 0.2155(9) 0.100(4) Uani 1 1 d . A .
C6 C 1.0454(11) 0.7246(7) 0.2755(7) 0.026(2) Uani 1 1 d . . .
C11 C 0.6476(13) 0.8811(8) -0.0287(7) 0.034(3) Uani 1 1 d . . .
C29 C 1.2469(10) 0.9365(7) 0.4179(6) 0.028(2) Uani 1 1 d . . .
C19 C 0.7288(17) 0.4883(10) 0.0701(10) 0.057(4) Uani 1 1 d . . .
H19 H 0.7536 0.4302 0.0663 0.068 Uiso 1 1 calc R . .
C26 C 0.5634(14) 0.7312(10) 0.4414(9) 0.048(3) Uani 1 1 d . . .
H26 H 0.4654 0.7258 0.4250 0.058 Uiso 1 1 calc R . .
C13 C 0.4142(15) 0.8803(11) -0.1130(9) 0.052(3) Uani 1 1 d . . .
H13 H 0.3494 0.8881 -0.1663 0.062 Uiso 1 1 calc R . .
C12 C 0.5539(14) 0.8932(10) -0.1069(8) 0.044(3) Uani 1 1 d . . .
H12 H 0.5861 0.9103 -0.1558 0.053 Uiso 1 1 calc R . .
C8 C 1.0050(11) 0.8738(8) 0.0949(7) 0.029(2) Uani 1 1 d . . .
H8A H 1.0528 0.8803 0.0484 0.035 Uiso 1 1 calc R . .
H8B H 1.0348 0.9431 0.1353 0.035 Uiso 1 1 calc R . .
C16 C 0.7901(13) 0.7256(9) -0.0142(7) 0.036(3) Uani 1 1 d . . .
H16A H 0.8693 0.7179 -0.0338 0.044 Uiso 1 1 calc R . .
H16B H 0.7077 0.7156 -0.0715 0.044 Uiso 1 1 calc R . .
C22 C 1.0019(12) 0.7647(8) 0.5110(7) 0.031(2) Uani 1 1 d . . .
H22A H 1.0621 0.8174 0.5713 0.037 Uiso 1 1 calc R . .
H22B H 1.0142 0.7002 0.5172 0.037 Uiso 1 1 calc R . .
C3 C 1.1515(12) 0.7689(8) 0.1385(8) 0.033(2) Uani 1 1 d . . .
H3 H 1.1853 0.7822 0.0893 0.040 Uiso 1 1 calc R . .
C5 C 1.1473(12) 0.6894(8) 0.2599(7) 0.033(2) Uani 1 1 d . . .
H5 H 1.1815 0.6504 0.2983 0.040 Uiso 1 1 calc R . .
C31 C 1.3884(12) 1.0392(9) 0.3482(8) 0.038(3) Uani 1 1 d . . .
H31 H 1.4721 1.0607 0.3317 0.045 Uiso 1 1 calc R . .
C7 C 1.3153(14) 0.6705(10) 0.1754(9) 0.046(3) Uani 1 1 d . . .
H7A H 1.4128 0.7204 0.2158 0.069 Uiso 1 1 calc R . .
H7B H 1.3064 0.6613 0.1098 0.069 Uiso 1 1 calc R . .
H7C H 1.3001 0.6051 0.1908 0.069 Uiso 1 1 calc R . .
C14 C 0.3696(14) 0.8562(11) -0.0424(9) 0.050(3) Uani 1 1 d . . .
H14 H 0.2736 0.8471 -0.0457 0.060 Uiso 1 1 calc R . .
C18 C 0.7746(15) 0.5583(10) 0.0249(8) 0.047(3) Uani 1 1 d . . .
H18 H 0.8301 0.5489 -0.0120 0.056 Uiso 1 1 calc R . .
C32 C 1.2897(12) 1.0850(9) 0.3288(8) 0.036(3) Uani 1 1 d . . .
H32 H 1.3055 1.1392 0.2999 0.043 Uiso 1 1 calc R . .
C20 C 0.6454(16) 0.5026(10) 0.1220(9) 0.053(3) Uani 1 1 d . . .
H20 H 0.6071 0.4526 0.1512 0.064 Uiso 1 1 calc R . .
C30 C 1.3650(12) 0.9624(9) 0.3914(7) 0.033(2) Uani 1 1 d . . .
H30 H 1.4296 0.9279 0.4028 0.040 Uiso 1 1 calc R . .
C33 C 1.1687(11) 1.0517(8) 0.3516(7) 0.027(2) Uani 1 1 d . . .
H33 H 1.0996 1.0824 0.3372 0.033 Uiso 1 1 calc R . .
C25 C 0.6121(16) 0.6750(10) 0.4971(9) 0.053(3) Uani 1 1 d . . .
H25 H 0.5477 0.6297 0.5186 0.063 Uiso 1 1 calc R . .
O7 O 0.2840(19) 0.3078(9) 0.2611(9) 0.120(6) Uani 1 1 d . A .
C15 C 0.4658(13) 0.8453(10) 0.0340(8) 0.042(3) Uani 1 1 d . . .
H15 H 0.4358 0.8304 0.0842 0.050 Uiso 1 1 calc R . .
N5 N 0.7967(9) 0.8041(7) 0.4324(6) 0.0287(19) Uani 1 1 d . . .
O9A O 0.307(7) 0.474(3) 0.342(3) 0.098(14) Uani 0.58(9) 1 d PU A 1
C17 C 0.7402(10) 0.6425(8) 0.0328(7) 0.034(3) Uani 1 1 d . . .
C23 C 0.8425(13) 0.7490(9) 0.4867(8) 0.036(3) Uani 1 1 d . . .
O10 O 0.257(2) 0.6644(14) 0.5411(14) 0.144(6) Uani 1 1 d U . .
C10 C 0.8019(12) 0.8968(8) -0.0119(7) 0.031(2) Uani 1 1 d . . .
H10A H 0.8148 0.8810 -0.0723 0.037 Uiso 1 1 calc R . .
H10B H 0.8659 0.9690 0.0220 0.037 Uiso 1 1 calc R . .
C24 C 0.7556(14) 0.6846(9) 0.5218(8) 0.042(3) Uani 1 1 d . . .
H24 H 0.7926 0.6478 0.5617 0.051 Uiso 1 1 calc R . .
C35 C 0.278(4) 0.647(2) 0.687(2) 0.177(9) Uani 1 1 d U . .
H35A H 0.1987 0.6582 0.7038 0.213 Uiso 1 1 calc RU . .
H35B H 0.3570 0.6530 0.7450 0.213 Uiso 1 1 calc RU . .
C9 C 0.9950(12) 0.7039(8) 0.3542(7) 0.029(2) Uani 1 1 d . . .
H9A H 1.0283 0.6522 0.3777 0.035 Uiso 1 1 calc R . .
H9B H 0.8871 0.6747 0.3299 0.035 Uiso 1 1 calc R . .
C27 C 0.6564(13) 0.7955(10) 0.4094(8) 0.041(3) Uani 1 1 d . . .
H27 H 0.6221 0.8343 0.3708 0.049 Uiso 1 1 calc R . .
C34 C 0.330(3) 0.713(2) 0.6398(19) 0.132(7) Uani 1 1 d U . .
H34A H 0.4363 0.7330 0.6574 0.159 Uiso 1 1 calc RU . .
H34B H 0.3113 0.7760 0.6558 0.159 Uiso 1 1 calc RU . .
O8A O 0.154(5) 0.407(3) 0.192(3) 0.117(12) Uani 0.58(9) 1 d PU A 1
C21 C 0.6197(13) 0.5899(9) 0.1300(8) 0.039(3) Uani 1 1 d . . .
H21 H 0.5648 0.6007 0.1670 0.046 Uiso 1 1 calc R . .
C36 C 0.222(4) 0.542(2) 0.616(2) 0.187(9) Uani 1 1 d U . .
H36A H 0.2814 0.5030 0.6384 0.225 Uiso 1 1 calc RU . .
H36B H 0.1192 0.5021 0.6054 0.225 Uiso 1 1 calc RU . .
C37 C 0.235(3) 0.5639(19) 0.533(2) 0.132(6) Uani 1 1 d U . .
H37A H 0.3189 0.5512 0.5235 0.158 Uiso 1 1 calc RU . .
H37B H 0.1458 0.5197 0.4787 0.158 Uiso 1 1 calc RU . .
O11 O 0.0172(11) 0.8523(9) 0.8667(7) 0.066(3) Uani 1 1 d G . .
H11A H 0.0359 0.8866 0.8289 0.099 Uiso 1 1 d G . .
H11B H -0.0608 0.7995 0.8380 0.099 Uiso 1 1 d G . .
O9B O 0.390(10) 0.459(4) 0.361(3) 0.09(2) Uani 0.42(9) 1 d PU A 2
O8B O 0.171(6) 0.387(5) 0.238(7) 0.14(2) Uani 0.42(9) 1 d PU A 2

loop_
_atom_site_aniso_label
_atom_site_aniso_U_11
_atom_site_aniso_U_22
_atom_site_aniso_U_33
_atom_site_aniso_U_23
_atom_site_aniso_U_13
_atom_site_aniso_U_12
Cu2 0.0256(7) 0.0346(8) 0.0195(6) 0.0081(5) 0.0082(5) 0.0135(6)
Cu1 0.0211(7) 0.0279(7) 0.0227(6) 0.0074(5) 0.0094(5) 0.0102(5)
Cl1 0.0260(13) 0.0369(15) 0.0282(13) 0.0082(11) 0.0108(11) 0.0150(11)
Cl2 0.122(4) 0.050(2) 0.054(2) 0.0129(18) 0.046(3) 0.003(2)
O3 0.025(4) 0.030(4) 0.018(3) 0.002(3) 0.000(3) 0.014(3)
N6 0.017(4) 0.030(5) 0.021(4) 0.000(4) 0.003(3) 0.008(4)
N1 0.029(5) 0.031(5) 0.020(4) 0.007(4) 0.008(4) 0.013(4)
O1 0.027(4) 0.035(4) 0.021(3) 0.009(3) 0.007(3) 0.016(3)
O2 0.023(4) 0.034(4) 0.026(4) 0.008(3) 0.012(3) 0.009(3)
O5 0.038(5) 0.061(6) 0.032(4) 0.002(4) 0.008(4) 0.033(4)
N3 0.037(5) 0.034(5) 0.026(5) 0.008(4) 0.011(4) 0.015(4)
N4 0.025(5) 0.031(5) 0.025(4) 0.007(4) 0.001(4) 0.001(4)
C1 0.023(5) 0.018(5) 0.019(5) -0.004(4) 0.004(4) 0.004(4)
N2 0.025(5) 0.030(5) 0.019(4) 0.006(4) 0.008(4) 0.009(4)
C28 0.034(6) 0.041(7) 0.024(5) 0.010(5) 0.008(5) 0.020(5)
O4 0.033(4) 0.047(5) 0.033(4) 0.018(4) 0.015(3) 0.009(4)
C4 0.025(6) 0.029(6) 0.030(6) -0.005(4) 0.008(5) 0.010(5)
C2 0.027(6) 0.022(5) 0.028(5) 0.003(4) 0.010(4) 0.005(4)
O6 0.138(12) 0.071(8) 0.099(9) 0.031(7) 0.074(9) 0.020(8)
C6 0.025(5) 0.020(5) 0.024(5) 0.000(4) 0.005(4) 0.006(4)
C11 0.041(7) 0.033(6) 0.025(5) 0.009(5) 0.008(5) 0.014(5)
C29 0.029(6) 0.032(6) 0.019(5) 0.002(4) 0.004(4) 0.014(5)
C19 0.078(11) 0.038(8) 0.062(9) 0.010(7) 0.031(8) 0.027(7)
C26 0.042(7) 0.051(8) 0.058(8) 0.020(7) 0.032(7) 0.012(6)
C13 0.060(9) 0.059(9) 0.035(7) 0.022(6) 0.002(6) 0.031(7)
C12 0.046(7) 0.065(9) 0.032(6) 0.021(6) 0.013(6) 0.031(7)
C8 0.026(6) 0.031(6) 0.033(6) 0.013(5) 0.014(5) 0.009(5)
C16 0.040(7) 0.042(7) 0.026(6) 0.008(5) 0.010(5) 0.017(6)
C22 0.039(6) 0.030(6) 0.029(6) 0.013(5) 0.014(5) 0.015(5)
C3 0.031(6) 0.038(6) 0.032(6) 0.005(5) 0.017(5) 0.013(5)
C5 0.036(6) 0.026(6) 0.027(5) 0.001(4) 0.004(5) 0.009(5)
C31 0.023(6) 0.047(7) 0.042(7) 0.013(6) 0.015(5) 0.009(5)
C7 0.054(8) 0.047(8) 0.053(8) 0.012(6) 0.027(7) 0.035(7)
C14 0.032(7) 0.066(9) 0.054(8) 0.022(7) 0.008(6) 0.025(7)
C18 0.057(8) 0.046(8) 0.032(6) 0.001(6) 0.012(6) 0.023(7)
C32 0.028(6) 0.040(7) 0.041(6) 0.015(5) 0.015(5) 0.010(5)
C20 0.068(10) 0.046(8) 0.047(8) 0.020(6) 0.025(7) 0.017(7)
C30 0.026(6) 0.037(6) 0.034(6) 0.003(5) 0.009(5) 0.013(5)
C33 0.027(6) 0.030(6) 0.023(5) 0.005(4) 0.006(4) 0.013(5)
C25 0.060(9) 0.047(8) 0.056(8) 0.022(7) 0.036(7) 0.010(7)
O7 0.180(15) 0.040(7) 0.092(9) 0.034(6) 0.017(10) 0.007(8)
C15 0.039(7) 0.051(8) 0.038(7) 0.014(6) 0.015(6) 0.018(6)
N5 0.025(5) 0.034(5) 0.027(4) 0.008(4) 0.015(4) 0.007(4)
O9A 0.14(4) 0.075(19) 0.07(2) 0.010(15) 0.06(2) 0.02(2)
C17 0.026(6) 0.037(6) 0.025(5) 0.000(5) 0.003(5) 0.006(5)
C23 0.047(7) 0.041(7) 0.033(6) 0.018(5) 0.024(5) 0.020(6)
O10 0.197(16) 0.116(11) 0.151(11) 0.056(9) 0.061(12) 0.097(12)
C10 0.041(7) 0.025(6) 0.029(5) 0.012(4) 0.016(5) 0.009(5)
C24 0.051(8) 0.042(7) 0.041(7) 0.015(6) 0.025(6) 0.017(6)
C35 0.240(19) 0.121(13) 0.157(12) 0.066(10) 0.059(15) 0.052(15)
C9 0.029(6) 0.022(5) 0.033(6) 0.007(4) 0.009(5) 0.008(5)
C27 0.033(7) 0.052(8) 0.036(6) 0.013(6) 0.017(5) 0.012(6)
C34 0.148(15) 0.108(10) 0.151(12) 0.056(9) 0.043(13) 0.063(11)
O8A 0.16(3) 0.13(3) 0.07(2) 0.025(16) 0.027(19) 0.09(2)
C21 0.039(7) 0.042(7) 0.033(6) 0.016(5) 0.016(5) 0.009(6)
C36 0.251(19) 0.117(10) 0.179(15) 0.061(10) 0.084(16) 0.038(15)
C37 0.147(14) 0.102(10) 0.186(13) 0.058(10) 0.083(13) 0.069(12)
O11 0.062(7) 0.071(7) 0.057(6) 0.022(5) 0.032(5) 0.005(5)
O9B 0.16(5) 0.051(19) 0.048(18) 0.008(14) 0.04(3) 0.01(3)
O8B 0.08(3) 0.23(5) 0.19(5) 0.10(4) 0.07(3) 0.10(3)

loop_
_atom_type_symbol
_atom_type_description
_atom_type_scat_dispersion_real
_atom_type_scat_dispersion_imag
_atom_type_scat_source
C C 0.0033 0.0016 'International Tables Vol C Tables 4.2.6.8 and 6.1.1.4'
H H 0.0000 0.0000 'International Tables Vol C Tables 4.2.6.8 and 6.1.1.4'
Cl Cl 0.1484 0.1585 'International Tables Vol C Tables 4.2.6.8 and 6.1.1.4'
Cu Cu 0.3201 1.2651 'International Tables Vol C Tables 4.2.6.8 and 6.1.1.4'
N N 0.0061 0.0033 'International Tables Vol C Tables 4.2.6.8 and 6.1.1.4'
O O 0.0106 0.0060 'International Tables Vol C Tables 4.2.6.8 and 6.1.1.4'

loop_
_geom_angle_atom_site_label_1
_geom_angle_atom_site_label_2
_geom_angle_atom_site_label_3
_geom_angle
N1 Cu2 N4 82.0(3)
O1 Cu2 N1 95.4(3)
O1 Cu2 O2 89.5(3)
O1 Cu2 N3 172.7(3)
O1 Cu2 N4 86.8(3)
O2 Cu2 N1 161.6(3)
O2 Cu2 N3 91.9(3)
O2 Cu2 N4 116.1(3)
N3 Cu2 N1 81.2(3)
N3 Cu2 N4 98.9(3)
O3 Cu1 N6 96.5(3)
O3 Cu1 O1 98.5(3)
O3 Cu1 N2 169.2(3)
O3 Cu1 N5 94.5(3)
N6 Cu1 O1 84.0(3)
N6 Cu1 N2 83.7(3)
N2 Cu1 O1 92.3(3)
N5 Cu1 N6 161.2(3)
N5 Cu1 O1 109.5(3)
N5 Cu1 N2 82.8(3)
O2 Cl1 O3 107.6(4)
O5 Cl1 O3 107.5(4)
O5 Cl1 O2 109.8(5)
O5 Cl1 O4 113.2(5)
O4 Cl1 O3 109.5(4)
O4 Cl1 O2 109.2(4)
O6 Cl2 O7 114.4(10)
O6 Cl2 O9A 116.2(16)
O6 Cl2 O8A 95.0(19)
O6 Cl2 O9B 104(3)
O7 Cl2 O9A 120(2)
O7 Cl2 O8A 109.1(17)
O7 Cl2 O9B 100(2)
O9A Cl2 O8A 96(3)
O9A Cl2 O9B 38(2)
O9B Cl2 O8A 134(4)
O8B Cl2 O6 124(5)
O8B Cl2 O7 93(4)
O8B Cl2 O9A 84(3)
O8B Cl2 O8A 29(4)
O8B Cl2 O9B 118(3)
Cl1 O3 Cu1 122.4(4)
C29 N6 Cu1 114.8(7)
C29 N6 C33 118.8(9)
C33 N6 Cu1 124.3(7)
C8 N1 Cu2 108.6(6)
C16 N1 Cu2 110.2(6)
C16 N1 C8 111.9(8)
C16 N1 C10 111.0(8)
C10 N1 Cu2 106.3(6)
C10 N1 C8 108.7(8)
Cu2 O1 Cu1 121.8(3)
C1 O1 Cu2 122.2(6)
C1 O1 Cu1 115.7(5)
Cl1 O2 Cu2 110.9(4)
C11 N3 Cu2 114.5(7)
C15 N3 Cu2 125.6(8)
C15 N3 C11 119.9(10)
C17 N4 Cu2 108.3(7)
C17 N4 C21 117.3(10)
C21 N4 Cu2 127.8(8)
O1 C1 C2 121.9(9)
O1 C1 C6 120.4(9)
C6 C1 C2 117.7(9)
C28 N2 Cu1 109.2(6)
C28 N2 C22 112.6(8)
C28 N2 C9 111.8(8)
C22 N2 Cu1 106.3(6)
C22 N2 C9 107.9(8)
C9 N2 Cu1 108.8(6)
N2 C28 H28A 109.4
N2 C28 H28B 109.4
N2 C28 C29 111.1(8)
H28A C28 H28B 108.0
C29 C28 H28A 109.4
C29 C28 H28B 109.4
C3 C4 C7 121.9(10)
C5 C4 C3 116.5(9)
C5 C4 C7 121.5(10)
C1 C2 C8 119.3(9)
C3 C2 C1 119.5(10)
C3 C2 C8 121.1(9)
C1 C6 C9 119.7(9)
C5 C6 C1 120.5(9)
C5 C6 C9 119.6(9)
N3 C11 C12 120.0(11)
N3 C11 C10 115.0(9)
C12 C11 C10 124.9(10)
N6 C29 C28 113.7(9)
N6 C29 C30 122.0(10)
C30 C29 C28 124.0(9)
C18 C19 H19 120.4
C18 C19 C20 119.3(13)
C20 C19 H19 120.4
C25 C26 H26 120.0
C25 C26 C27 119.9(13)
C27 C26 H26 120.0
C12 C13 H13 120.2
C14 C13 H13 120.2
C14 C13 C12 119.7(11)
C11 C12 H12 120.2
C13 C12 C11 119.6(11)
C13 C12 H12 120.2
N1 C8 H8A 109.1
N1 C8 H8B 109.1
C2 C8 N1 112.7(8)
C2 C8 H8A 109.1
C2 C8 H8B 109.1
H8A C8 H8B 107.8
N1 C16 H16A 108.7
N1 C16 H16B 108.7
N1 C16 C17 114.4(8)
H16A C16 H16B 107.6
C17 C16 H16A 108.7
C17 C16 H16B 108.7
N2 C22 H22A 109.9
N2 C22 H22B 109.9
N2 C22 C23 108.8(8)
H22A C22 H22B 108.3
C23 C22 H22A 109.9
C23 C22 H22B 109.9
C4 C3 H3 118.3
C2 C3 C4 123.4(10)
C2 C3 H3 118.3
C4 C5 H5 118.8
C6 C5 C4 122.3(10)
C6 C5 H5 118.8
C32 C31 H31 120.2
C30 C31 H31 120.2
C30 C31 C32 119.5(10)
C4 C7 H7A 109.5
C4 C7 H7B 109.5
C4 C7 H7C 109.5
H7A C7 H7B 109.5
H7A C7 H7C 109.5
H7B C7 H7C 109.5
C13 C14 H14 120.5
C13 C14 C15 119.0(12)
C15 C14 H14 120.5
C19 C18 H18 120.3
C19 C18 C17 119.5(12)
C17 C18 H18 120.3
C31 C32 H32 120.4
C33 C32 C31 119.2(11)
C33 C32 H32 120.4
C19 C20 H20 120.8
C21 C20 C19 118.4(12)
C21 C20 H20 120.8
C29 C30 C31 118.7(10)
C29 C30 H30 120.6
C31 C30 H30 120.6
N6 C33 C32 121.4(10)
N6 C33 H33 119.3
C32 C33 H33 119.3
C26 C25 H25 120.2
C26 C25 C24 119.7(11)
C24 C25 H25 120.2
N3 C15 C14 121.8(11)
N3 C15 H15 119.1
C14 C15 H15 119.1
C23 N5 Cu1 113.7(7)
C23 N5 C27 118.7(9)
C27 N5 Cu1 127.6(8)
N4 C17 C16 114.8(10)
N4 C17 C18 122.4(11)
C18 C17 C16 122.7(11)
N5 C23 C22 115.5(9)
N5 C23 C24 123.4(11)
C24 C23 C22 121.0(10)
C37 O10 C34 105(2)
N1 C10 C11 109.0(8)
N1 C10 H10A 109.9
N1 C10 H10B 109.9
C11 C10 H10A 109.9
C11 C10 H10B 109.9
H10A C10 H10B 108.3
C25 C24 H24 121.2
C23 C24 C25 117.6(12)
C23 C24 H24 121.2
H35A C35 H35B 109.2
C34 C35 H35A 111.3
C34 C35 H35B 111.3
C34 C35 C36 102(2)
C36 C35 H35A 111.3
C36 C35 H35B 111.3
N2 C9 H9A 108.8
N2 C9 H9B 108.8
C6 C9 N2 113.7(8)
C6 C9 H9A 108.8
C6 C9 H9B 108.8
H9A C9 H9B 107.7
C26 C27 H27 119.7
N5 C27 C26 120.7(12)
N5 C27 H27 119.7
O10 C34 H34A 110.0
O10 C34 H34B 110.0
C35 C34 O10 109(3)
C35 C34 H34A 110.0
C35 C34 H34B 110.0
H34A C34 H34B 108.4
N4 C21 C20 122.9(11)
N4 C21 H21 118.5
C20 C21 H21 118.5
C35 C36 H36A 110.6
C35 C36 H36B 110.6
H36A C36 H36B 108.7
C37 C36 C35 106(2)
C37 C36 H36A 110.6
C37 C36 H36B 110.6
O10 C37 C36 108(3)
O10 C37 H37A 110.2
O10 C37 H37B 110.2
C36 C37 H37A 110.2
C36 C37 H37B 110.2
H37A C37 H37B 108.5
H11A O11 H11B 109.7

loop_
_geom_bond_atom_site_label_1
_geom_bond_atom_site_label_2
_geom_bond_distance
Cu2 N1 2.052(8)
Cu2 O1 1.947(7)
Cu2 O2 1.985(7)
Cu2 N3 1.998(9)
Cu2 N4 2.234(9)
Cu1 O3 1.950(7)
Cu1 N6 2.004(8)
Cu1 O1 2.258(7)
Cu1 N2 2.018(8)
Cu1 N5 1.997(8)
Cl1 O3 1.504(7)
Cl1 O2 1.491(7)
Cl1 O5 1.449(7)
Cl1 O4 1.456(7)
Cl2 O6 1.349(12)
Cl2 O7 1.378(12)
Cl2 O9A 1.43(4)
Cl2 O8A 1.59(4)
Cl2 O9B 1.47(5)
Cl2 O8B 1.21(5)
N6 C29 1.341(13)
N6 C33 1.349(13)
N1 C8 1.509(13)
N1 C16 1.456(14)
N1 C10 1.478(13)
O1 C1 1.340(11)
N3 C11 1.346(13)
N3 C15 1.340(15)
N4 C17 1.342(14)
N4 C21 1.349(14)
C1 C2 1.419(14)
C1 C6 1.394(14)
N2 C28 1.476(14)
N2 C22 1.494(12)
N2 C9 1.513(13)
C28 H28A 0.9900
C28 H28B 0.9900
C28 C29 1.523(15)
C4 C3 1.388(15)
C4 C5 1.380(15)
C4 C7 1.518(14)
C2 C8 1.508(14)
C2 C3 1.360(14)
C6 C5 1.378(15)
C6 C9 1.499(14)
C11 C12 1.391(15)
C11 C10 1.484(16)
C29 C30 1.366(15)
C19 H19 0.9500
C19 C18 1.355(19)
C19 C20 1.385(19)
C26 H26 0.9500
C26 C25 1.370(19)
C26 C27 1.373(16)
C13 H13 0.9500
C13 C12 1.378(18)
C13 C14 1.360(18)
C12 H12 0.9500
C8 H8A 0.9900
C8 H8B 0.9900
C16 H16A 0.9900
C16 H16B 0.9900
C16 C17 1.524(16)
C22 H22A 0.9900
C22 H22B 0.9900
C22 C23 1.521(16)
C3 H3 0.9500
C5 H5 0.9500
C31 H31 0.9500
C31 C32 1.376(16)
C31 C30 1.371(16)
C7 H7A 0.9800
C7 H7B 0.9800
C7 H7C 0.9800
C14 H14 0.9500
C14 C15 1.378(17)
C18 H18 0.9500
C18 C17 1.366(17)
C32 H32 0.9500
C32 C33 1.367(15)
C20 H20 0.9500
C20 C21 1.360(18)
C30 H30 0.9500
C33 H33 0.9500
C25 H25 0.9500
C25 C24 1.382(19)
C15 H15 0.9500
N5 C23 1.333(14)
N5 C27 1.356(14)
C23 C24 1.370(16)
O10 C34 1.44(3)
O10 C37 1.37(3)
C10 H10A 0.9900
C10 H10B 0.9900
C24 H24 0.9500
C35 H35A 0.9900
C35 H35B 0.9900
C35 C34 1.365(18)
C35 C36 1.54(4)
C9 H9A 0.9900
C9 H9B 0.9900
C27 H27 0.9500
C34 H34A 0.9900
C34 H34B 0.9900
C21 H21 0.9500
C36 H36A 0.9900
C36 H36B 0.9900
C36 C37 1.40(3)
C37 H37A 0.9900
C37 H37B 0.9900
O11 H11A 0.8487
O11 H11B 0.8498

loop_
_geom_hbond_atom_site_label_D
_geom_hbond_atom_site_label_H
_geom_hbond_atom_site_label_A
_geom_hbond_distance_DH
_geom_hbond_distance_HA
_geom_hbond_distance_DA
_geom_hbond_angle_DHA
_geom_hbond_site_symmetry_A
O11 H11A O4 0.85 1.97 2.768(12) 155.7 2_676
